data_7122798
loop_
_publ_author_name
'Kumar, Amit'
'Sil, Debangsu'
'Usman, Mohammad'
'Rath, Sankar Prasad'

_publ_section_title
;
 Dimanganese(III) porphyrin dication diradical and its transformation to a
 \m-hydroxo porphyrin-oxophlorin heterodimer
;
_journal_name_full 'Chemical Communications'
_journal_paper_doi 10.1039/C8CC09366K
_journal_year 2019
_chemical_formula_sum 'C74 H92 Cl4 Mn2 N8 O18'
_chemical_formula_weight 1633.23
_chemical_name_systematic
;
 ?
;
_space_group_crystal_system monoclinic
_space_group_IT_number 13
_space_group_name_Hall '-P 2yac'
_space_group_name_H-M_alt 'P 1 2/n 1'
_symmetry_space_group_name_Hall '-P 2yac'
_symmetry_space_group_name_H-M 'P 1 2/n 1'
_atom_sites_solution_hydrogens mixed
_audit_creation_method SHELXL-2014
_audit_update_record
;
2018-10-24 deposited with the CCDC.
2019-01-07 downloaded from the CCDC.
;
_cell_angle_alpha 90.000(5)
_cell_angle_beta 95.489(5)
_cell_angle_gamma 90.000(5)
_cell_formula_units_Z 2
_cell_length_a 19.481(5)
_cell_length_b 9.679(5)
_cell_length_c 22.850(5)
_cell_measurement_reflns_used 999
_cell_measurement_temperature 100(2)
_cell_measurement_theta_max 27.5
_cell_measurement_theta_min 2.5
_cell_volume 4289(3)
_computing_cell_refinement 'Bruker SAINT'
_computing_data_collection 'Bruker APEX'
_computing_data_reduction 'Bruker SAINT'
_computing_molecular_graphics 'SHELXL 5.1, XP (Sheldrick, 1994)'
_computing_publication_material SHELXL-97
_computing_structure_refinement 'SHELXL-2014 (Sheldrick, 2014)'
_computing_structure_solution 'SHELXS-97 (Sheldrick, 2008)'
_diffrn_ambient_temperature 100(2)
_diffrn_measured_fraction_theta_full 0.999
_diffrn_measured_fraction_theta_max 0.999
_diffrn_measurement_device_type 'Bruker SMART APEX'
_diffrn_measurement_method \w
_diffrn_radiation_type MoK\a
_diffrn_radiation_wavelength 0.71069
_diffrn_reflns_av_R_equivalents 0.0607
_diffrn_reflns_av_unetI/netI 0.0631
_diffrn_reflns_Laue_measured_fraction_full 0.999
_diffrn_reflns_Laue_measured_fraction_max 0.999
_diffrn_reflns_limit_h_max 22
_diffrn_reflns_limit_h_min -23
_diffrn_reflns_limit_k_max 11
_diffrn_reflns_limit_k_min -11
_diffrn_reflns_limit_l_max 27
_diffrn_reflns_limit_l_min -27
_diffrn_reflns_number 30224
_diffrn_reflns_point_group_measured_fraction_full 0.999
_diffrn_reflns_point_group_measured_fraction_max 0.999
_diffrn_reflns_theta_full 25.500
_diffrn_reflns_theta_max 25.500
_diffrn_reflns_theta_min 2.100
_diffrn_source 'fine-focus sealed tube'
_exptl_absorpt_coefficient_mu 0.485
_exptl_absorpt_correction_T_max 0.945
_exptl_absorpt_correction_T_min 0.910
_exptl_absorpt_correction_type multi-scan
_exptl_absorpt_process_details 'SADABS 2.05 (Sheldrick, 2002)'
_exptl_crystal_colour 'dark brown'
_exptl_crystal_density_diffrn 1.265
_exptl_crystal_description block
_exptl_crystal_F_000 1708
_exptl_crystal_size_max 0.220
_exptl_crystal_size_mid 0.160
_exptl_crystal_size_min 0.120
_refine_diff_density_max 0.510
_refine_diff_density_min -0.351
_refine_diff_density_rms 0.068
_refine_ls_extinction_method none
_refine_ls_goodness_of_fit_ref 1.025
_refine_ls_hydrogen_treatment mixed
_refine_ls_matrix_type full
_refine_ls_number_parameters 498
_refine_ls_number_reflns 7999
_refine_ls_number_restraints 1
_refine_ls_restrained_S_all 1.025
_refine_ls_R_factor_all 0.0878
_refine_ls_R_factor_gt 0.0528
_refine_ls_shift/su_max 0.001
_refine_ls_shift/su_mean 0.000
_refine_ls_structure_factor_coef Fsqd
_refine_ls_weighting_details 'w=1/[\s^2^(Fo^2^)+(0.0482P)^2^+4.3733P] where P=(Fo^2^+2Fc^2^)/3'
_refine_ls_weighting_scheme calc
_refine_ls_wR_factor_gt 0.1091
_refine_ls_wR_factor_ref 0.1216
_reflns_Friedel_coverage 0.000
_reflns_number_gt 5560
_reflns_number_total 7999
_reflns_threshold_expression 'I > 2\s(I)'
_cod_data_source_file c8cc09366k2.cif
_cod_data_source_block shelx_CCDC2
_cod_database_code 7122798
_shelx_space_group_comment
;
The symmetry employed for this shelxl refinement is uniquely defined
by the following loop, which should always be used as a source of
symmetry information in preference to the above space-group names.
They are only intended as comments.
;
_shelx_estimated_absorpt_t_min 0.901
_shelx_estimated_absorpt_t_max 0.944
_shelxl_version_number 2014-3

loop_
_space_group_symop_operation_xyz
'x, y, z'
'-x+1/2, y, -z+1/2'
'-x, -y, -z'
'x-1/2, -y, z-1/2'

loop_
_atom_site_label
_atom_site_type_symbol
_atom_site_fract_x
_atom_site_fract_y
_atom_site_fract_z
_atom_site_U_iso_or_equiv
_atom_site_adp_type
_atom_site_occupancy
_atom_site_site_symmetry_order
_atom_site_calc_flag
_atom_site_refinement_flags_posn
_atom_site_refinement_flags_adp
_atom_site_refinement_flags_occupancy
_atom_site_disorder_assembly
_atom_site_disorder_group
Mn1 Mn 0.92838(2) 0.33130(5) 0.16269(2) 0.02144(13) Uani 1 1 d . . . . .
O1 O 0.84394(12) 0.4544(2) 0.19202(11) 0.0263(5) Uani 1 1 d D . . . .
H1 H 0.8378(19) 0.438(4) 0.2269(16) 0.039 Uiso 1 1 d . U . . .
H2 H 0.8086(13) 0.455(4) 0.1681(13) 0.039 Uiso 1 1 d D U . . .
Cl1 Cl 1.05130(5) 0.07306(9) 0.14970(4) 0.0402(3) Uani 1 1 d . . . . .
O2 O 1.01087(12) 0.1913(2) 0.12639(10) 0.0322(6) Uani 1 1 d . . . . .
O3 O 1.09987(14) 0.1185(4) 0.19630(15) 0.0673(9) Uani 1 1 d . . . . .
O4 O 1.08578(14) 0.0153(3) 0.10294(13) 0.0547(8) Uani 1 1 d . . . . .
O5 O 1.00518(14) -0.0260(3) 0.17119(13) 0.0515(8) Uani 1 1 d . . . . .
N1 N 0.85846(13) 0.2130(3) 0.11530(11) 0.0210(6) Uani 1 1 d . . . . .
N2 N 0.93422(13) 0.4543(3) 0.09370(12) 0.0240(6) Uani 1 1 d . . . . .
N3 N 1.00241(13) 0.4386(3) 0.20819(12) 0.0255(7) Uani 1 1 d . . . . .
N4 N 0.92482(13) 0.2021(3) 0.23066(11) 0.0205(6) Uani 1 1 d . . . . .
C1 C 0.81718(16) 0.1158(3) 0.13455(13) 0.0210(7) Uani 1 1 d . . . . .
C2 C 0.77482(16) 0.0518(3) 0.08668(14) 0.0240(8) Uani 1 1 d . . . . .
C3 C 0.79257(17) 0.1134(3) 0.03683(14) 0.0258(8) Uani 1 1 d . . . . .
C4 C 0.84201(17) 0.2193(3) 0.05399(14) 0.0247(8) Uani 1 1 d . . . . .
C5 C 0.86324(17) 0.3223(4) 0.01981(14) 0.0280(8) Uani 1 1 d . . . . .
H5A H 0.8503 0.3148 -0.0212 0.034 Uiso 1 1 calc R U . . .
C6 C 0.90219(17) 0.4385(3) 0.03839(15) 0.0270(8) Uani 1 1 d . . . . .
C7 C 0.91232(18) 0.5578(4) 0.00306(15) 0.0300(9) Uani 1 1 d . . . . .
C8 C 0.95167(18) 0.6471(4) 0.03785(15) 0.0298(9) Uani 1 1 d . . . . .
C9 C 0.96565(17) 0.5833(3) 0.09444(15) 0.0280(8) Uani 1 1 d . . . . .
C10 C 1.00891(17) 0.6326(3) 0.14062(15) 0.0277(8) Uani 1 1 d . . . . .
H10A H 1.0264 0.7235 0.1367 0.033 Uiso 1 1 calc R U . . .
C11 C 1.02963(16) 0.5637(3) 0.19214(15) 0.0243(8) Uani 1 1 d . . . . .
C12 C 1.08228(17) 0.6070(3) 0.23629(16) 0.0297(8) Uani 1 1 d . . . . .
C13 C 1.08721(17) 0.5074(3) 0.27909(16) 0.0290(8) Uani 1 1 d . . . . .
C14 C 1.03730(17) 0.4050(3) 0.26056(16) 0.0292(8) Uani 1 1 d . . . . .
C15 C 1.02534(18) 0.2824(4) 0.29204(16) 0.0340(9) Uani 1 1 d . . . . .
H15A H 1.0554 0.2650 0.3265 0.041 Uiso 1 1 calc R U . . .
C16 C 0.97528(17) 0.1876(4) 0.27787(15) 0.0286(8) Uani 1 1 d . . . . .
C17 C 0.96275(18) 0.0613(4) 0.30916(15) 0.0312(8) Uani 1 1 d . . . . .
C18 C 0.90454(16) 0.0044(3) 0.28186(14) 0.0226(7) Uani 1 1 d . . . . .
C19 C 0.88120(15) 0.0970(3) 0.23511(13) 0.0185(7) Uani 1 1 d . . . . .
C20 C 0.81682(16) 0.0881(3) 0.19710(13) 0.0193(7) Uani 1 1 d . . . . .
C21 C 0.72576(18) -0.0658(4) 0.09049(14) 0.0301(8) Uani 1 1 d . . . . .
H21A H 0.7018 -0.0826 0.0510 0.036 Uiso 1 1 calc R U . . .
H21B H 0.6905 -0.0391 0.1168 0.036 Uiso 1 1 calc R U . . .
C22 C 0.7597(2) -0.1996(4) 0.11302(16) 0.0365(9) Uani 1 1 d . . . . .
H22A H 0.7245 -0.2714 0.1147 0.055 Uiso 1 1 calc R U . . .
H22B H 0.7830 -0.1846 0.1525 0.055 Uiso 1 1 calc R U . . .
H22C H 0.7936 -0.2289 0.0864 0.055 Uiso 1 1 calc R U . . .
C23 C 0.76462(19) 0.0872(4) -0.02555(14) 0.0361(9) Uani 1 1 d . . . . .
H23A H 0.7499 -0.0105 -0.0297 0.043 Uiso 1 1 calc R U . . .
H23B H 0.8016 0.1026 -0.0517 0.043 Uiso 1 1 calc R U . . .
C24 C 0.7040(3) 0.1802(5) -0.04450(19) 0.0730(16) Uani 1 1 d . . . . .
H24A H 0.6892 0.1641 -0.0861 0.110 Uiso 1 1 calc R U . . .
H24B H 0.7179 0.2770 -0.0388 0.110 Uiso 1 1 calc R U . . .
H24C H 0.6659 0.1597 -0.0209 0.110 Uiso 1 1 calc R U . . .
C25 C 0.88235(18) 0.5761(4) -0.05894(16) 0.0385(10) Uani 1 1 d . . . . .
H25A H 0.8847 0.4871 -0.0800 0.046 Uiso 1 1 calc R U . . .
H25B H 0.9103 0.6443 -0.0786 0.046 Uiso 1 1 calc R U . . .
C26 C 0.8075(2) 0.6252(5) -0.0632(2) 0.0546(12) Uani 1 1 d . . . . .
H26A H 0.7902 0.6365 -0.1046 0.082 Uiso 1 1 calc R U . . .
H26B H 0.8049 0.7139 -0.0428 0.082 Uiso 1 1 calc R U . . .
H26C H 0.7793 0.5567 -0.0449 0.082 Uiso 1 1 calc R U . . .
C27 C 0.97549(19) 0.7891(4) 0.02262(17) 0.0366(10) Uani 1 1 d . . . . .
H27A H 0.9824 0.7924 -0.0197 0.044 Uiso 1 1 calc R U . . .
H27B H 1.0204 0.8084 0.0452 0.044 Uiso 1 1 calc R U . . .
C28 C 0.9239(2) 0.9002(4) 0.03612(18) 0.0453(11) Uani 1 1 d . . . . .
H28A H 0.9416 0.9911 0.0262 0.068 Uiso 1 1 calc R U . . .
H28B H 0.9171 0.8976 0.0781 0.068 Uiso 1 1 calc R U . . .
H28C H 0.8798 0.8832 0.0128 0.068 Uiso 1 1 calc R U . . .
C29 C 1.12489(18) 0.7365(3) 0.23389(17) 0.0345(9) Uani 1 1 d . . . . .
H29A H 1.1485 0.7551 0.2734 0.041 Uiso 1 1 calc R U . . .
H29B H 1.0939 0.8155 0.2231 0.041 Uiso 1 1 calc R U . . .
C30 C 1.1788(2) 0.7260(4) 0.18960(19) 0.0476(11) Uani 1 1 d . . . . .
H30A H 1.2064 0.8108 0.1909 0.071 Uiso 1 1 calc R U . . .
H30B H 1.1555 0.7136 0.1500 0.071 Uiso 1 1 calc R U . . .
H30C H 1.2090 0.6467 0.1996 0.071 Uiso 1 1 calc R U . . .
C31 C 1.13019(19) 0.5079(4) 0.33636(17) 0.0376(9) Uani 1 1 d . . . . .
H31A H 1.1720 0.5644 0.3330 0.045 Uiso 1 1 calc R U . . .
H31B H 1.1451 0.4123 0.3465 0.045 Uiso 1 1 calc R U . . .
C32 C 1.0906(2) 0.5659(4) 0.38514(19) 0.0497(11) Uani 1 1 d . . . . .
H32A H 1.1205 0.5666 0.4222 0.075 Uiso 1 1 calc R U . . .
H32B H 1.0501 0.5081 0.3895 0.075 Uiso 1 1 calc R U . . .
H32C H 1.0757 0.6604 0.3751 0.075 Uiso 1 1 calc R U . . .
C33 C 1.0082(2) 0.0086(5) 0.3604(2) 0.0549(13) Uani 1 1 d . . . . .
H33A H 1.0538 0.0455 0.3585 0.066 Uiso 0.6211 1 d . U P A 1
H33B H 1.0120 -0.0908 0.3565 0.066 Uiso 0.6211 1 d . U P A 1
C34 C 0.9882(4) 0.0343(11) 0.4134(3) 0.082(3) Uani 0.621(7) 1 d . . P A 1
H34D H 1.0181 -0.0157 0.4432 0.124 Uiso 0.621(7) 1 calc R U P A 1
H34E H 0.9404 0.0039 0.4147 0.124 Uiso 0.621(7) 1 calc R U P A 1
H34F H 0.9914 0.1337 0.4214 0.124 Uiso 0.621(7) 1 calc R U P A 1
H33C H 0.9862 -0.0723 0.3747 0.099 Uiso 0.3789 1 d . U P A 2
H33D H 1.0092 0.0763 0.3908 0.099 Uiso 0.3789 1 d . U P A 2
C34A C 1.0705(5) -0.0278(10) 0.3554(4) 0.033(3) Uiso 0.379(7) 1 d . . P A 2
H34A H 1.0940 -0.0466 0.3944 0.049 Uiso 0.379(7) 1 calc R U P A 2
H34B H 1.0945 0.0467 0.3367 0.049 Uiso 0.379(7) 1 calc R U P A 2
H34C H 1.0707 -0.1114 0.3312 0.049 Uiso 0.379(7) 1 calc R U P A 2
C35 C 0.87766(17) -0.1385(3) 0.29126(14) 0.0231(7) Uani 1 1 d . . . . .
H35A H 0.8275 -0.1411 0.2794 0.028 Uiso 1 1 calc R U . . .
H35B H 0.8850 -0.1622 0.3335 0.028 Uiso 1 1 calc R U . . .
C36 C 0.9139(2) -0.2446(4) 0.25570(17) 0.0381(9) Uani 1 1 d . . . . .
H36A H 0.8966 -0.3372 0.2635 0.057 Uiso 1 1 calc R U . . .
H36B H 0.9637 -0.2411 0.2670 0.057 Uiso 1 1 calc R U . . .
H36C H 0.9048 -0.2238 0.2137 0.057 Uiso 1 1 calc R U . . .
C37 C 0.75481(16) 0.0746(3) 0.21959(13) 0.0196(7) Uani 1 1 d . . . . .
H37A H 0.7150 0.0645 0.1925 0.023 Uiso 1 1 calc R U . . .
Cl2 Cl 0.83347(4) 0.38931(9) 0.36272(4) 0.0314(2) Uani 1 1 d . . . . .
O6 O 0.88777(15) 0.4864(4) 0.36744(14) 0.0689(10) Uani 1 1 d . . . . .
O7 O 0.77627(14) 0.4381(3) 0.39216(11) 0.0431(7) Uani 1 1 d . . . . .
O8 O 0.80929(14) 0.3691(3) 0.30205(10) 0.0462(7) Uani 1 1 d . . . . .
O9 O 0.85520(15) 0.2583(3) 0.38613(14) 0.0627(9) Uani 1 1 d . . . . .

loop_
_atom_site_aniso_label
_atom_site_aniso_U_11
_atom_site_aniso_U_22
_atom_site_aniso_U_33
_atom_site_aniso_U_23
_atom_site_aniso_U_13
_atom_site_aniso_U_12
Mn1 0.0204(3) 0.0176(3) 0.0272(3) 0.0109(2) 0.0070(2) 0.0049(2)
O1 0.0248(14) 0.0248(13) 0.0293(14) 0.0044(11) 0.0034(11) 0.0055(11)
Cl1 0.0333(5) 0.0297(5) 0.0606(6) 0.0223(5) 0.0207(5) 0.0169(4)
O2 0.0325(14) 0.0202(13) 0.0469(15) 0.0194(11) 0.0192(11) 0.0149(10)
O3 0.0318(17) 0.085(2) 0.083(2) 0.0113(19) -0.0059(16) 0.0186(16)
O4 0.0487(18) 0.0434(17) 0.078(2) 0.0238(15) 0.0392(16) 0.0271(14)
O5 0.0562(19) 0.0261(14) 0.078(2) 0.0270(14) 0.0357(16) 0.0126(13)
N1 0.0211(15) 0.0197(14) 0.0234(15) 0.0075(12) 0.0080(12) 0.0074(12)
N2 0.0230(15) 0.0202(15) 0.0303(16) 0.0127(12) 0.0102(12) 0.0088(12)
N3 0.0183(15) 0.0207(15) 0.0383(17) 0.0137(13) 0.0075(13) 0.0059(12)
N4 0.0188(15) 0.0181(15) 0.0246(14) 0.0096(12) 0.0022(11) 0.0009(11)
C1 0.0183(17) 0.0220(17) 0.0234(17) 0.0025(14) 0.0051(13) 0.0079(14)
C2 0.0240(19) 0.0247(18) 0.0238(18) -0.0002(15) 0.0053(14) 0.0099(15)
C3 0.029(2) 0.0256(18) 0.0240(18) 0.0030(15) 0.0074(15) 0.0145(16)
C4 0.027(2) 0.0247(18) 0.0234(18) 0.0053(15) 0.0088(14) 0.0150(15)
C5 0.034(2) 0.029(2) 0.0226(18) 0.0106(16) 0.0118(15) 0.0165(17)
C6 0.0264(19) 0.0256(19) 0.031(2) 0.0160(16) 0.0127(15) 0.0124(16)
C7 0.027(2) 0.031(2) 0.035(2) 0.0180(17) 0.0170(16) 0.0162(17)
C8 0.029(2) 0.026(2) 0.038(2) 0.0199(17) 0.0209(16) 0.0156(16)
C9 0.0253(19) 0.0212(18) 0.040(2) 0.0136(16) 0.0179(16) 0.0113(15)
C10 0.0252(19) 0.0151(17) 0.045(2) 0.0117(16) 0.0156(17) 0.0077(14)
C11 0.0177(18) 0.0153(16) 0.042(2) 0.0106(15) 0.0136(15) 0.0064(14)
C12 0.024(2) 0.0191(18) 0.048(2) 0.0103(17) 0.0140(17) 0.0049(15)
C13 0.0208(19) 0.0198(18) 0.047(2) 0.0119(16) 0.0056(16) 0.0027(15)
C14 0.0181(18) 0.0238(19) 0.045(2) 0.0104(17) 0.0003(16) -0.0010(15)
C15 0.025(2) 0.032(2) 0.043(2) 0.0177(18) -0.0076(16) -0.0021(16)
C16 0.0235(19) 0.0273(19) 0.034(2) 0.0123(16) -0.0009(15) -0.0070(15)
C17 0.027(2) 0.0274(19) 0.037(2) 0.0170(16) -0.0042(16) -0.0042(16)
C18 0.0210(18) 0.0212(18) 0.0260(18) 0.0056(14) 0.0040(14) 0.0007(14)
C19 0.0172(17) 0.0184(17) 0.0210(17) 0.0037(14) 0.0075(13) 0.0030(13)
C20 0.0219(18) 0.0144(16) 0.0224(17) 0.0022(13) 0.0063(13) 0.0046(13)
C21 0.037(2) 0.035(2) 0.0191(17) -0.0068(15) 0.0030(15) -0.0031(17)
C22 0.047(2) 0.029(2) 0.036(2) -0.0004(17) 0.0133(18) -0.0031(17)
C23 0.047(2) 0.040(2) 0.0214(18) 0.0036(17) 0.0034(16) 0.0154(19)
C24 0.085(4) 0.091(4) 0.038(3) -0.007(3) -0.023(2) 0.049(3)
C25 0.038(2) 0.041(2) 0.039(2) 0.0223(18) 0.0171(18) 0.0132(18)
C26 0.045(3) 0.057(3) 0.062(3) 0.025(2) 0.006(2) 0.024(2)
C27 0.039(2) 0.027(2) 0.047(2) 0.0222(17) 0.0223(18) 0.0149(17)
C28 0.043(2) 0.030(2) 0.067(3) 0.023(2) 0.027(2) 0.0195(18)
C29 0.031(2) 0.0164(18) 0.057(2) 0.0108(17) 0.0070(18) -0.0021(15)
C30 0.037(2) 0.036(2) 0.072(3) 0.007(2) 0.019(2) -0.0141(19)
C31 0.034(2) 0.0194(19) 0.057(3) 0.0117(18) -0.0062(19) -0.0101(16)
C32 0.057(3) 0.028(2) 0.062(3) -0.005(2) -0.004(2) -0.008(2)
C33 0.047(3) 0.050(3) 0.062(3) 0.040(2) -0.024(2) -0.026(2)
C34 0.077(6) 0.130(9) 0.038(5) 0.006(5) -0.006(4) 0.038(6)
C35 0.0221(18) 0.0210(18) 0.0265(18) 0.0069(14) 0.0036(14) -0.0006(14)
C36 0.039(2) 0.028(2) 0.049(2) 0.0037(18) 0.0152(19) 0.0008(17)
C37 0.0222(18) 0.0121(16) 0.0242(16) -0.0021(13) 0.0009(14) 0.0007(13)
Cl2 0.0291(5) 0.0333(5) 0.0311(5) 0.0038(4) -0.0010(4) -0.0063(4)
O6 0.051(2) 0.082(2) 0.072(2) 0.0007(18) -0.0013(16) -0.0429(18)
O7 0.0493(17) 0.0441(17) 0.0374(15) -0.0102(13) 0.0113(13) -0.0022(13)
O8 0.0493(17) 0.0600(19) 0.0295(14) -0.0017(13) 0.0043(12) -0.0104(14)
O9 0.051(2) 0.053(2) 0.083(2) 0.0276(17) -0.0002(16) 0.0136(15)

loop_
_atom_type_symbol
_atom_type_description
_atom_type_scat_dispersion_real
_atom_type_scat_dispersion_imag
_atom_type_scat_source
C C 0.0033 0.0016 'International Tables Vol C Tables 4.2.6.8 and 6.1.1.4'
H H 0.0000 0.0000 'International Tables Vol C Tables 4.2.6.8 and 6.1.1.4'
N N 0.0061 0.0033 'International Tables Vol C Tables 4.2.6.8 and 6.1.1.4'
O O 0.0106 0.0060 'International Tables Vol C Tables 4.2.6.8 and 6.1.1.4'
Cl Cl 0.1484 0.1585 'International Tables Vol C Tables 4.2.6.8 and 6.1.1.4'
Mn Mn 0.3368 0.7283 'International Tables Vol C Tables 4.2.6.8 and 6.1.1.4'

loop_
_geom_angle_atom_site_label_1
_geom_angle_atom_site_label_2
_geom_angle_atom_site_label_3
_geom_angle
_geom_angle_site_symmetry_1
_geom_angle_site_symmetry_3
N2 Mn1 N3 90.48(11) . .
N2 Mn1 N4 177.74(11) . .
N3 Mn1 N4 89.86(11) . .
N2 Mn1 N1 90.06(11) . .
N3 Mn1 N1 175.98(10) . .
N4 Mn1 N1 89.44(11) . .
N2 Mn1 O1 91.06(10) . .
N3 Mn1 O1 94.84(10) . .
N4 Mn1 O1 91.14(10) . .
N1 Mn1 O1 89.13(10) . .
N2 Mn1 O2 88.40(9) . .
N3 Mn1 O2 89.97(10) . .
N4 Mn1 O2 89.37(9) . .
N1 Mn1 O2 86.07(10) . .
O1 Mn1 O2 175.17(9) . .
Mn1 O1 H1 112(3) . .
Mn1 O1 H2 113(3) . .
H1 O1 H2 116(4) . .
O3 Cl1 O4 110.70(19) . .
O3 Cl1 O5 110.10(19) . .
O4 Cl1 O5 110.45(17) . .
O3 Cl1 O2 109.11(18) . .
O4 Cl1 O2 108.03(15) . .
O5 Cl1 O2 108.38(15) . .
Cl1 O2 Mn1 134.14(13) . .
C1 N1 C4 105.7(3) . .
C1 N1 Mn1 128.3(2) . .
C4 N1 Mn1 126.0(2) . .
C6 N2 C9 105.9(3) . .
C6 N2 Mn1 127.8(2) . .
C9 N2 Mn1 125.9(2) . .
C14 N3 C11 105.7(3) . .
C14 N3 Mn1 127.8(2) . .
C11 N3 Mn1 126.5(2) . .
C19 N4 C16 105.7(2) . .
C19 N4 Mn1 127.2(2) . .
C16 N4 Mn1 126.1(2) . .
N1 C1 C2 111.7(3) . .
N1 C1 C20 120.8(3) . .
C2 C1 C20 127.5(3) . .
C3 C2 C1 105.9(3) . .
C3 C2 C21 126.7(3) . .
C1 C2 C21 127.2(3) . .
C2 C3 C4 107.6(3) . .
C2 C3 C23 128.6(3) . .
C4 C3 C23 123.7(3) . .
C5 C4 N1 123.6(3) . .
C5 C4 C3 127.0(3) . .
N1 C4 C3 108.9(3) . .
C4 C5 C6 127.0(3) . .
C4 C5 H5A 116.5 . .
C6 C5 H5A 116.5 . .
N2 C6 C5 123.9(3) . .
N2 C6 C7 110.9(3) . .
C5 C6 C7 125.2(3) . .
C8 C7 C6 106.4(3) . .
C8 C7 C25 128.9(3) . .
C6 C7 C25 124.7(4) . .
C7 C8 C9 107.5(3) . .
C7 C8 C27 128.0(3) . .
C9 C8 C27 124.5(4) . .
C10 C9 N2 124.0(3) . .
C10 C9 C8 126.4(3) . .
N2 C9 C8 109.3(3) . .
C9 C10 C11 126.6(3) . .
C9 C10 H10A 116.7 . .
C11 C10 H10A 116.7 . .
C10 C11 N3 124.1(3) . .
C10 C11 C12 126.3(3) . .
N3 C11 C12 109.6(3) . .
C13 C12 C11 107.1(3) . .
C13 C12 C29 127.6(3) . .
C11 C12 C29 125.3(3) . .
C12 C13 C14 106.1(3) . .
C12 C13 C31 128.5(3) . .
C14 C13 C31 125.1(3) . .
N3 C14 C15 123.7(3) . .
N3 C14 C13 111.4(3) . .
C15 C14 C13 124.9(3) . .
C16 C15 C14 126.5(3) . .
C16 C15 H15A 116.8 . .
C14 C15 H15A 116.8 . .
C15 C16 N4 123.6(3) . .
C15 C16 C17 127.2(3) . .
N4 C16 C17 109.1(3) . .
C18 C17 C16 106.7(3) . .
C18 C17 C33 129.1(3) . .
C16 C17 C33 124.2(3) . .
C17 C18 C19 106.3(3) . .
C17 C18 C35 126.5(3) . .
C19 C18 C35 126.3(3) . .
N4 C19 C18 111.9(3) . .
N4 C19 C20 121.1(3) . .
C18 C19 C20 126.9(3) . .
C37 C20 C1 118.4(3) . .
C37 C20 C19 121.6(3) . .
C1 C20 C19 119.3(3) . .
C2 C21 C22 114.1(3) . .
C2 C21 H21A 108.7 . .
C22 C21 H21A 108.7 . .
C2 C21 H21B 108.7 . .
C22 C21 H21B 108.7 . .
H21A C21 H21B 107.6 . .
C21 C22 H22A 109.5 . .
C21 C22 H22B 109.5 . .
H22A C22 H22B 109.5 . .
C21 C22 H22C 109.5 . .
H22A C22 H22C 109.5 . .
H22B C22 H22C 109.5 . .
C3 C23 C24 111.9(3) . .
C3 C23 H23A 109.2 . .
C24 C23 H23A 109.2 . .
C3 C23 H23B 109.2 . .
C24 C23 H23B 109.2 . .
H23A C23 H23B 107.9 . .
C23 C24 H24A 109.5 . .
C23 C24 H24B 109.5 . .
H24A C24 H24B 109.5 . .
C23 C24 H24C 109.5 . .
H24A C24 H24C 109.5 . .
H24B C24 H24C 109.5 . .
C7 C25 C26 112.5(3) . .
C7 C25 H25A 109.1 . .
C26 C25 H25A 109.1 . .
C7 C25 H25B 109.1 . .
C26 C25 H25B 109.1 . .
H25A C25 H25B 107.8 . .
C25 C26 H26A 109.5 . .
C25 C26 H26B 109.5 . .
H26A C26 H26B 109.5 . .
C25 C26 H26C 109.5 . .
H26A C26 H26C 109.5 . .
H26B C26 H26C 109.5 . .
C8 C27 C28 112.0(3) . .
C8 C27 H27A 109.2 . .
C28 C27 H27A 109.2 . .
C8 C27 H27B 109.2 . .
C28 C27 H27B 109.2 . .
H27A C27 H27B 107.9 . .
C27 C28 H28A 109.5 . .
C27 C28 H28B 109.5 . .
H28A C28 H28B 109.5 . .
C27 C28 H28C 109.5 . .
H28A C28 H28C 109.5 . .
H28B C28 H28C 109.5 . .
C12 C29 C30 112.6(3) . .
C12 C29 H29A 109.1 . .
C30 C29 H29A 109.1 . .
C12 C29 H29B 109.1 . .
C30 C29 H29B 109.1 . .
H29A C29 H29B 107.8 . .
C29 C30 H30A 109.5 . .
C29 C30 H30B 109.5 . .
H30A C30 H30B 109.5 . .
C29 C30 H30C 109.5 . .
H30A C30 H30C 109.5 . .
H30B C30 H30C 109.5 . .
C13 C31 C32 111.3(3) . .
C13 C31 H31A 109.4 . .
C32 C31 H31A 109.4 . .
C13 C31 H31B 109.4 . .
C32 C31 H31B 109.4 . .
H31A C31 H31B 108.0 . .
C31 C32 H32A 109.5 . .
C31 C32 H32B 109.5 . .
H32A C32 H32B 109.5 . .
C31 C32 H32C 109.5 . .
H32A C32 H32C 109.5 . .
H32B C32 H32C 109.5 . .
C34A C33 C17 121.4(6) . .
C34 C33 C17 116.7(5) . .
C34 C33 H33A 108.8 . .
C17 C33 H33A 108.7 . .
C34 C33 H33B 107.6 . .
C17 C33 H33B 108.2 . .
H33A C33 H33B 106.4 . .
C34A C33 H33C 105.2 . .
C17 C33 H33C 107.2 . .
C34A C33 H33D 107.4 . .
C17 C33 H33D 107.9 . .
H33C C33 H33D 106.9 . .
C33 C34 H34D 109.5 . .
C33 C34 H34E 109.5 . .
H34D C34 H34E 109.5 . .
C33 C34 H34F 109.5 . .
H34D C34 H34F 109.5 . .
H34E C34 H34F 109.5 . .
C33 C34A H34A 109.5 . .
C33 C34A H34B 109.5 . .
H34A C34A H34B 109.5 . .
C33 C34A H34C 109.5 . .
H34A C34A H34C 109.5 . .
H34B C34A H34C 109.5 . .
C18 C35 C36 111.0(3) . .
C18 C35 H35A 109.4 . .
C36 C35 H35A 109.4 . .
C18 C35 H35B 109.4 . .
C36 C35 H35B 109.4 . .
H35A C35 H35B 108.0 . .
C35 C36 H36A 109.5 . .
C35 C36 H36B 109.5 . .
H36A C36 H36B 109.5 . .
C35 C36 H36C 109.5 . .
H36A C36 H36C 109.5 . .
H36B C36 H36C 109.5 . .
C20 C37 C37 125.0(4) . 2_655
C20 C37 H37A 117.5 . .
C37 C37 H37A 117.5 2_655 .
O6 Cl2 O9 111.7(2) . .
O6 Cl2 O8 109.83(18) . .
O9 Cl2 O8 107.45(19) . .
O6 Cl2 O7 110.79(19) . .
O9 Cl2 O7 109.45(17) . .
O8 Cl2 O7 107.45(16) . .

loop_
_geom_bond_atom_site_label_1
_geom_bond_atom_site_label_2
_geom_bond_distance
_geom_bond_site_symmetry_2
Mn1 N2 1.987(3) .
Mn1 N3 1.988(3) .
Mn1 N4 2.000(2) .
Mn1 N1 2.014(3) .
Mn1 O1 2.188(2) .
Mn1 O2 2.316(2) .
O1 H1 0.83(4) .
O1 H2 0.837(18) .
Cl1 O3 1.425(3) .
Cl1 O4 1.429(3) .
Cl1 O5 1.433(3) .
Cl1 O2 1.460(2) .
N1 C1 1.339(4) .
N1 C4 1.408(4) .
N2 C6 1.363(4) .
N2 C9 1.391(4) .
N3 C14 1.358(4) .
N3 C11 1.386(4) .
N4 C19 1.336(4) .
N4 C16 1.395(4) .
C1 C2 1.445(5) .
C1 C20 1.455(4) .
C2 C3 1.359(4) .
C2 C21 1.494(5) .
C3 C4 1.435(5) .
C3 C23 1.498(5) .
C4 C5 1.355(4) .
C5 C6 1.400(5) .
C5 H5A 0.9500 .
C6 C7 1.433(4) .
C7 C8 1.360(5) .
C7 C25 1.490(5) .
C8 C9 1.435(5) .
C8 C27 1.502(5) .
C9 C10 1.372(5) .
C10 C11 1.379(5) .
C10 H10A 0.9500 .
C11 C12 1.431(5) .
C12 C13 1.370(5) .
C12 C29 1.508(5) .
C13 C14 1.424(5) .
C13 C31 1.484(5) .
C14 C15 1.419(5) .
C15 C16 1.356(5) .
C15 H15A 0.9500 .
C16 C17 1.449(4) .
C17 C18 1.358(5) .
C17 C33 1.488(5) .
C18 C19 1.435(4) .
C18 C35 1.502(4) .
C19 C20 1.458(4) .
C20 C37 1.364(4) .
C21 C22 1.521(5) .
C21 H21A 0.9900 .
C21 H21B 0.9900 .
C22 H22A 0.9800 .
C22 H22B 0.9800 .
C22 H22C 0.9800 .
C23 C24 1.514(5) .
C23 H23A 0.9900 .
C23 H23B 0.9900 .
C24 H24A 0.9800 .
C24 H24B 0.9800 .
C24 H24C 0.9800 .
C25 C26 1.528(5) .
C25 H25A 0.9900 .
C25 H25B 0.9900 .
C26 H26A 0.9800 .
C26 H26B 0.9800 .
C26 H26C 0.9800 .
C27 C28 1.523(5) .
C27 H27A 0.9900 .
C27 H27B 0.9900 .
C28 H28A 0.9800 .
C28 H28B 0.9800 .
C28 H28C 0.9800 .
C29 C30 1.530(5) .
C29 H29A 0.9900 .
C29 H29B 0.9900 .
C30 H30A 0.9800 .
C30 H30B 0.9800 .
C30 H30C 0.9800 .
C31 C32 1.523(5) .
C31 H31A 0.9900 .
C31 H31B 0.9900 .
C32 H32A 0.9800 .
C32 H32B 0.9800 .
C32 H32C 0.9800 .
C33 C34A 1.280(10) .
C33 C34 1.331(8) .
C33 H33A 0.9623 .
C33 H33B 0.9697 .
C33 H33C 0.9645 .
C33 H33D 0.9534 .
C34 H34D 0.9800 .
C34 H34E 0.9800 .
C34 H34F 0.9800 .
C34A H34A 0.9800 .
C34A H34B 0.9800 .
C34A H34C 0.9800 .
C35 C36 1.524(5) .
C35 H35A 0.9900 .
C35 H35B 0.9900 .
C36 H36A 0.9800 .
C36 H36B 0.9800 .
C36 H36C 0.9800 .
C37 C37 1.420(6) 2_655
C37 H37A 0.9500 .
Cl2 O6 1.411(3) .
Cl2 O9 1.424(3) .
Cl2 O8 1.434(3) .
Cl2 O7 1.435(3) .

loop_
_geom_hbond_atom_site_label_D
_geom_hbond_atom_site_label_H
_geom_hbond_atom_site_label_A
_geom_hbond_distance_DH
_geom_hbond_distance_HA
_geom_hbond_distance_DA
_geom_hbond_angle_DHA
_geom_hbond_site_symmetry_A
O1 H1 O8 0.83(4) 1.97(4) 2.790(3) 168(4) .
O1 H1 O8 0.83(4) 1.97(4) 2.790(3) 168(4) .
O1 H2 O7 0.837(18) 2.055(19) 2.889(4) 175(4) 2_655
O1 H2 O7 0.837(18) 2.055(19) 2.889(4) 175(4) 2_655

loop_
_geom_torsion_atom_site_label_1
_geom_torsion_atom_site_label_2
_geom_torsion_atom_site_label_3
_geom_torsion_atom_site_label_4
_geom_torsion
_geom_torsion_site_symmetry_4
O3 Cl1 O2 Mn1 -69.1(3) .
O4 Cl1 O2 Mn1 170.5(2) .
O5 Cl1 O2 Mn1 50.8(3) .
C4 N1 C1 C2 2.4(3) .
Mn1 N1 C1 C2 -179.0(2) .
C4 N1 C1 C20 -175.7(3) .
Mn1 N1 C1 C20 2.8(4) .
N1 C1 C2 C3 0.6(4) .
C20 C1 C2 C3 178.6(3) .
N1 C1 C2 C21 176.1(3) .
C20 C1 C2 C21 -6.0(5) .
C1 C2 C3 C4 -3.4(3) .
C21 C2 C3 C4 -178.8(3) .
C1 C2 C3 C23 -179.8(3) .
C21 C2 C3 C23 4.7(5) .
C1 N1 C4 C5 167.2(3) .
Mn1 N1 C4 C5 -11.4(4) .
C1 N1 C4 C3 -4.5(3) .
Mn1 N1 C4 C3 176.9(2) .
C2 C3 C4 C5 -166.4(3) .
C23 C3 C4 C5 10.3(5) .
C2 C3 C4 N1 5.0(3) .
C23 C3 C4 N1 -178.3(3) .
N1 C4 C5 C6 -1.8(5) .
C3 C4 C5 C6 168.3(3) .
C9 N2 C6 C5 -178.8(3) .
Mn1 N2 C6 C5 -5.8(4) .
C9 N2 C6 C7 -0.4(3) .
Mn1 N2 C6 C7 172.6(2) .
C4 C5 C6 N2 11.0(5) .
C4 C5 C6 C7 -167.2(3) .
N2 C6 C7 C8 0.3(4) .
C5 C6 C7 C8 178.7(3) .
N2 C6 C7 C25 -178.0(3) .
C5 C6 C7 C25 0.4(5) .
C6 C7 C8 C9 -0.1(4) .
C25 C7 C8 C9 178.1(3) .
C6 C7 C8 C27 -178.2(3) .
C25 C7 C8 C27 -0.1(6) .
C6 N2 C9 C10 -173.4(3) .
Mn1 N2 C9 C10 13.5(4) .
C6 N2 C9 C8 0.3(3) .
Mn1 N2 C9 C8 -172.8(2) .
C7 C8 C9 C10 173.4(3) .
C27 C8 C9 C10 -8.4(5) .
C7 C8 C9 N2 -0.1(4) .
C27 C8 C9 N2 178.1(3) .
N2 C9 C10 C11 1.8(5) .
C8 C9 C10 C11 -170.8(3) .
C9 C10 C11 N3 -8.6(5) .
C9 C10 C11 C12 170.2(3) .
C14 N3 C11 C10 178.7(3) .
Mn1 N3 C11 C10 -0.6(4) .
C14 N3 C11 C12 -0.2(3) .
Mn1 N3 C11 C12 -179.6(2) .
C10 C11 C12 C13 -178.7(3) .
N3 C11 C12 C13 0.3(4) .
C10 C11 C12 C29 -0.3(5) .
N3 C11 C12 C29 178.6(3) .
C11 C12 C13 C14 -0.2(4) .
C29 C12 C13 C14 -178.5(3) .
C11 C12 C13 C31 -174.9(3) .
C29 C12 C13 C31 6.8(6) .
C11 N3 C14 C15 -179.4(3) .
Mn1 N3 C14 C15 -0.1(5) .
C11 N3 C14 C13 0.1(4) .
Mn1 N3 C14 C13 179.4(2) .
C12 C13 C14 N3 0.1(4) .
C31 C13 C14 N3 175.0(3) .
C12 C13 C14 C15 179.6(3) .
C31 C13 C14 C15 -5.5(6) .
N3 C14 C15 C16 -5.5(6) .
C13 C14 C15 C16 175.1(4) .
C14 C15 C16 N4 -3.7(6) .
C14 C15 C16 C17 179.3(4) .
C19 N4 C16 C15 -173.3(3) .
Mn1 N4 C16 C15 17.5(5) .
C19 N4 C16 C17 4.1(4) .
Mn1 N4 C16 C17 -165.1(2) .
C15 C16 C17 C18 175.5(4) .
N4 C16 C17 C18 -1.8(4) .
C15 C16 C17 C33 -5.7(6) .
N4 C16 C17 C33 177.0(4) .
C16 C17 C18 C19 -1.1(4) .
C33 C17 C18 C19 -179.9(4) .
C16 C17 C18 C35 168.4(3) .
C33 C17 C18 C35 -10.3(6) .
C16 N4 C19 C18 -5.0(3) .
Mn1 N4 C19 C18 164.1(2) .
C16 N4 C19 C20 172.4(3) .
Mn1 N4 C19 C20 -18.5(4) .
C17 C18 C19 N4 3.9(4) .
C35 C18 C19 N4 -165.7(3) .
C17 C18 C19 C20 -173.2(3) .
C35 C18 C19 C20 17.2(5) .
N1 C1 C20 C37 134.4(3) .
C2 C1 C20 C37 -43.4(5) .
N1 C1 C20 C19 -36.1(4) .
C2 C1 C20 C19 146.1(3) .
N4 C19 C20 C37 -125.5(3) .
C18 C19 C20 C37 51.4(5) .
N4 C19 C20 C1 44.7(4) .
C18 C19 C20 C1 -138.4(3) .
C3 C2 C21 C22 112.1(4) .
C1 C2 C21 C22 -62.4(4) .
C2 C3 C23 C24 91.1(5) .
C4 C3 C23 C24 -84.8(5) .
C8 C7 C25 C26 -96.4(4) .
C6 C7 C25 C26 81.4(4) .
C7 C8 C27 C28 89.3(4) .
C9 C8 C27 C28 -88.6(4) .
C13 C12 C29 C30 104.7(4) .
C11 C12 C29 C30 -73.3(4) .
C12 C13 C31 C32 92.4(4) .
C14 C13 C31 C32 -81.4(4) .
C18 C17 C33 C34A 114.7(7) .
C16 C17 C33 C34A -63.9(8) .
C18 C17 C33 C34 -82.3(7) .
C16 C17 C33 C34 99.1(7) .
C17 C18 C35 C36 -82.0(4) .
C19 C18 C35 C36 85.6(4) .
C1 C20 C37 C37 -167.03(19) 2_655
C19 C20 C37 C37 3.2(4) 2_655
